data_4501941
loop_
_publ_author_name
'Momose, Aaron Alexander'
'Bosch, Eric'

_publ_section_title
;
 Serendipity in the Crystallization of a Series of
 C-Alkylcalix[4]resorcinarenes from Alcoholic Solvents
;
_journal_issue 9
_journal_name_full 'Crystal Growth &amp; Design'
_journal_page_first 4043
_journal_paper_doi 10.1021/cg100737c
_journal_volume 10
_journal_year 2010
_chemical_formula_moiety '5(C4 H10 O), C56 H80 O8'
_chemical_formula_sum 'C76 H130 O13'
_chemical_formula_weight 1251.80
_chemical_name_common
; 
C-Butylresorcinarene complex with t-butanol and methanol 
;
_chemical_name_systematic
; 
 ? 
;
_space_group_IT_number 2
_space_group_name_Hall '-P 1'
_symmetry_cell_setting triclinic
_symmetry_space_group_name_Hall '-P 1'
_symmetry_space_group_name_H-M 'P -1'
_atom_sites_solution_hydrogens geom
_atom_sites_solution_primary direct
_atom_sites_solution_secondary difmap
_audit_creation_method SHELXL-97
_cell_angle_alpha 113.1150(10)
_cell_angle_beta 100.7750(10)
_cell_angle_gamma 101.8430(10)
_cell_formula_units_Z 2
_cell_length_a 15.2662(12)
_cell_length_b 15.6752(12)
_cell_length_c 18.6790(15)
_cell_measurement_reflns_used 2866
_cell_measurement_temperature 100(2)
_cell_measurement_theta_max 19.87
_cell_measurement_theta_min 2.25
_cell_volume 3841.7(5)
_computing_cell_refinement 'Bruker SMART'
_computing_data_reduction 'Bruker SAINT'
_computing_structure_refinement 'SHELXL-97 (Sheldrick, 1997)'
_computing_structure_solution 'SHELXS-97 (Sheldrick, 1990)'
_diffrn_ambient_temperature 100(2)
_diffrn_detector_area_resol_mean 8.3660
_diffrn_measured_fraction_theta_full 1.000
_diffrn_measured_fraction_theta_max 1.000
_diffrn_measurement_device_type 'CCD area detector'
_diffrn_measurement_method 'phi and omega scans'
_diffrn_radiation_monochromator graphite
_diffrn_radiation_source 'fine-focus sealed tube'
_diffrn_radiation_type MoK\a
_diffrn_radiation_wavelength 0.71073
_diffrn_reflns_av_R_equivalents 0.0911
_diffrn_reflns_av_sigmaI/netI 0.1148
_diffrn_reflns_limit_h_max 18
_diffrn_reflns_limit_h_min -18
_diffrn_reflns_limit_k_max 18
_diffrn_reflns_limit_k_min -18
_diffrn_reflns_limit_l_max 22
_diffrn_reflns_limit_l_min -22
_diffrn_reflns_number 40308
_diffrn_reflns_theta_full 25.00
_diffrn_reflns_theta_max 25.00
_diffrn_reflns_theta_min 1.24
_exptl_absorpt_coefficient_mu 0.072
_exptl_absorpt_correction_T_max 0.9914
_exptl_absorpt_correction_T_min 0.9734
_exptl_absorpt_correction_type multi-scan
_exptl_absorpt_process_details 'SADABS V2008/1 (Bruker AXS)'
_exptl_crystal_colour colourless
_exptl_crystal_density_diffrn 1.082
_exptl_crystal_density_method 'not measured'
_exptl_crystal_description rhombodal
_exptl_crystal_F_000 1380
_exptl_crystal_size_max 0.38
_exptl_crystal_size_mid 0.12
_exptl_crystal_size_min 0.12
_refine_diff_density_max 0.759
_refine_diff_density_min -0.494
_refine_diff_density_rms 0.072
_refine_ls_extinction_method none
_refine_ls_goodness_of_fit_ref 1.027
_refine_ls_hydrogen_treatment constr
_refine_ls_matrix_type full
_refine_ls_number_parameters 850
_refine_ls_number_reflns 13519
_refine_ls_number_restraints 15
_refine_ls_restrained_S_all 1.236
_refine_ls_R_factor_all 0.1960
_refine_ls_R_factor_gt 0.0989
_refine_ls_shift/su_max 2.193
_refine_ls_shift/su_mean 0.003
_refine_ls_structure_factor_coef Fsqd
_refine_ls_weighting_details 'calc w=1/[\s^2^(Fo^2^)+(0.1652P)^2^+3.7841P] where P=(Fo^2^+2Fc^2^)/3'
_refine_ls_weighting_scheme calc
_refine_ls_wR_factor_gt 0.2597
_refine_ls_wR_factor_ref 0.3333
_reflns_number_gt 6248
_reflns_number_total 13519
_reflns_threshold_expression >2sigma(I)
_cod_data_source_file cg100737c_si_001.cif
_cod_data_source_block com06
_cod_depositor_comments
;
The following automatic conversions were performed:

'_symmetry_cell_setting' value 'Triclinic' changed to 'triclinic'
according to /home/saulius/struct/CIF-dictionaries/cif_core.dic
dictionary named 'cif_core.dic' version 2.4.2 from 2011-04-26.

Automatic conversion script
Id: cif_fix_values 1715 2011-07-08 13:25:40Z adriana 
;
_cod_original_sg_symbol_H-M P-1
_cod_database_code 4501941

loop_
_symmetry_equiv_pos_as_xyz
'x, y, z'
'-x, -y, -z'

loop_
_atom_site_label
_atom_site_type_symbol
_atom_site_fract_x
_atom_site_fract_y
_atom_site_fract_z
_atom_site_U_iso_or_equiv
_atom_site_adp_type
_atom_site_occupancy
_atom_site_symmetry_multiplicity
_atom_site_calc_flag
_atom_site_refinement_flags
_atom_site_disorder_assembly
_atom_site_disorder_group
O1 O 0.3628(3) 0.2221(4) 0.5838(3) 0.0511(13) Uani 1 1 d . . .
H1O H 0.3489 0.2584 0.6240 0.061 Uiso 1 1 calc R . .
C1 C 0.6148(4) 0.3484(4) 0.6845(4) 0.0314(14) Uani 1 1 d . . .
H1 H 0.6564 0.3971 0.7357 0.038 Uiso 1 1 calc R . .
O2 O 0.6193(3) 0.1907(3) 0.4807(3) 0.0427(11) Uani 1 1 d . . .
H2O H 0.6650 0.2303 0.4799 0.051 Uiso 1 1 calc R . .
C2 C 0.5179(4) 0.3210(5) 0.6759(4) 0.0351(15) Uani 1 1 d . . .
O3 O 0.7613(3) 0.3167(3) 0.4768(3) 0.0409(11) Uani 1 1 d . . .
H3O H 0.7572 0.3164 0.4312 0.049 Uiso 1 1 calc R . .
C3 C 0.4596(4) 0.2523(5) 0.5983(4) 0.0389(17) Uani 1 1 d . . .
O4 O 0.8598(3) 0.6581(3) 0.5582(3) 0.0372(11) Uani 1 1 d . . .
H4O H 0.8423 0.7050 0.5852 0.045 Uiso 1 1 calc R . .
C4 C 0.4936(4) 0.2105(5) 0.5350(4) 0.0377(16) Uani 1 1 d . . .
H4 H 0.4518 0.1634 0.4832 0.045 Uiso 1 1 calc R . .
O5 O 0.8089(3) 0.8119(3) 0.6473(3) 0.0430(11) Uani 1 1 d . . .
H5O H 0.7864 0.8439 0.6259 0.052 Uiso 1 1 calc R . .
C5 C 0.5898(4) 0.2371(4) 0.5466(4) 0.0346(15) Uani 1 1 d . . .
O6 O 0.5555(3) 0.8460(3) 0.7629(3) 0.0428(11) Uani 1 1 d . . .
H6O H 0.5494 0.8772 0.7356 0.051 Uiso 1 1 calc R . .
C6 C 0.6519(4) 0.3075(4) 0.6217(4) 0.0295(14) Uani 1 1 d . . .
O7 O 0.4080(3) 0.7122(4) 0.7575(3) 0.0513(13) Uani 1 1 d . . .
H7O H 0.4531 0.7623 0.7896 0.062 Uiso 1 1 calc R . .
C7 C 0.7583(4) 0.3402(4) 0.6350(3) 0.0267(13) Uani 1 1 d . . .
H2 H 0.7729 0.2845 0.5949 0.032 Uiso 1 1 calc R . .
O8 O 0.3067(3) 0.3698(3) 0.6716(3) 0.0484(13) Uani 1 1 d . . .
H8O H 0.2578 0.3774 0.6490 0.058 Uiso 1 1 calc R . .
C8 C 0.7846(4) 0.4252(4) 0.6148(4) 0.0254(13) Uani 1 1 d . . .
O9 O 0.2467(3) 0.0919(4) 0.4321(3) 0.0528(13) Uani 1 1 d . . .
H9O H 0.2785 0.1364 0.4787 0.063 Uiso 1 1 calc R . .
C9 C 0.7849(4) 0.4114(4) 0.5363(4) 0.0308(14) Uani 1 1 d . . .
O10 O 0.4923(3) 0.0697(3) 0.3300(3) 0.0489(12) Uani 1 1 d . . .
H10O H 0.5218 0.1026 0.3798 0.059 Uiso 1 1 calc R . .
C10 C 0.8088(4) 0.4896(5) 0.5189(4) 0.0328(15) Uani 1 1 d . . .
H10 H 0.8074 0.4784 0.4648 0.039 Uiso 1 1 calc R . .
O11 O 0.7649(3) 0.3013(3) 0.3306(3) 0.0492(12) Uani 1 1 d . . .
H11O H 0.7114 0.2954 0.3038 0.059 Uiso 1 1 calc R . .
C11 C 0.8347(4) 0.5838(4) 0.5798(4) 0.0311(14) Uani 1 1 d . . .
O12 O 0.8506(3) 0.6200(4) 0.4016(3) 0.0494(13) Uani 1 1 d . . .
H12O H 0.8620 0.6275 0.4498 0.059 Uiso 1 1 calc R . .
C12 C 0.8379(4) 0.6024(4) 0.6595(3) 0.0259(13) Uani 1 1 d . . .
O13 O 0.5551(12) 0.5128(17) 0.5773(10) 0.138(6) Uani 0.50 1 d P . .
H13O H 0.5196 0.4913 0.5999 0.166 Uiso 0.50 1 calc PR . .
C13 C 0.8112(4) 0.5215(4) 0.6737(4) 0.0268(13) Uani 1 1 d . . .
H13 H 0.8111 0.5329 0.7275 0.032 Uiso 1 1 calc R . .
O14 O 0.4748(16) 0.9206(15) 0.9090(14) 0.212(12) Uani 0.50 1 d PD . .
H14O H 0.4599 0.9262 0.8659 0.255 Uiso 0.50 1 calc PR . .
C14 C 0.8697(4) 0.7064(4) 0.7278(4) 0.0317(14) Uani 1 1 d . . .
H14 H 0.9098 0.7483 0.7099 0.038 Uiso 1 1 calc R . .
C15 C 0.7847(4) 0.7433(4) 0.7375(4) 0.0310(14) Uani 1 1 d . . .
C16 C 0.7574(4) 0.7953(4) 0.6964(4) 0.0347(15) Uani 1 1 d . . .
C17 C 0.6825(4) 0.8299(4) 0.7050(4) 0.0381(16) Uani 1 1 d . . .
H17 H 0.6661 0.8668 0.6776 0.046 Uiso 1 1 calc R . .
C18 C 0.6307(4) 0.8107(4) 0.7538(4) 0.0370(16) Uani 1 1 d . . .
C19 C 0.6538(4) 0.7576(4) 0.7952(4) 0.0326(14) Uani 1 1 d . . .
C20 C 0.7310(4) 0.7256(4) 0.7850(4) 0.0330(15) Uani 1 1 d . . .
H20 H 0.7479 0.6890 0.8125 0.040 Uiso 1 1 calc R . .
C21 C 0.5961(5) 0.7350(5) 0.8480(4) 0.0412(16) Uani 1 1 d . B .
H21 H 0.5636 0.7858 0.8642 0.049 Uiso 1 1 calc R . .
C22 C 0.5193(4) 0.6367(5) 0.8000(4) 0.0377(16) Uani 1 1 d . . .
C23 C 0.4294(5) 0.6297(5) 0.7577(4) 0.0398(16) Uani 1 1 d . . .
C24 C 0.3594(4) 0.5422(5) 0.7151(4) 0.0410(17) Uani 1 1 d . . .
H24 H 0.2997 0.5394 0.6863 0.049 Uiso 1 1 calc R . .
C25 C 0.3756(4) 0.4580(5) 0.7138(4) 0.0381(16) Uani 1 1 d . . .
C26 C 0.4633(4) 0.4598(5) 0.7537(4) 0.0354(15) Uani 1 1 d . . .
C27 C 0.5317(4) 0.5493(5) 0.7954(4) 0.0375(16) Uani 1 1 d . . .
H27 H 0.5916 0.5516 0.8231 0.045 Uiso 1 1 calc R . .
C28 C 0.4823(4) 0.3658(5) 0.7477(4) 0.0423(17) Uani 1 1 d . . .
H28 H 0.4196 0.3189 0.7347 0.051 Uiso 1 1 calc R . .
C29 C 0.8170(4) 0.3626(4) 0.7198(4) 0.0292(14) Uani 1 1 d . . .
H29A H 0.8838 0.3913 0.7261 0.035 Uiso 1 1 calc R . .
H29B H 0.7985 0.4121 0.7612 0.035 Uiso 1 1 calc R . .
C30 C 0.8071(5) 0.2750(5) 0.7362(4) 0.0462(18) Uani 1 1 d . . .
H30A H 0.8342 0.2297 0.7000 0.055 Uiso 1 1 calc R . .
H30B H 0.7395 0.2408 0.7219 0.055 Uiso 1 1 calc R . .
C31 C 0.8539(5) 0.2985(5) 0.8239(4) 0.0503(19) Uani 1 1 d . . .
H31A H 0.8401 0.2372 0.8295 0.060 Uiso 1 1 calc R . .
H31B H 0.8254 0.3422 0.8598 0.060 Uiso 1 1 calc R . .
C32 C 0.9598(4) 0.3463(5) 0.8543(4) 0.0407(16) Uani 1 1 d . . .
H32A H 0.9882 0.3056 0.8158 0.049 Uiso 1 1 calc R . .
H32B H 0.9737 0.4106 0.8539 0.049 Uiso 1 1 calc R . .
C33 C 1.0058(5) 0.3606(5) 0.9391(4) 0.0484(18) Uani 1 1 d . . .
H33A H 0.9756 0.3989 0.9771 0.058 Uiso 1 1 calc R . .
H33B H 0.9941 0.2960 0.9388 0.058 Uiso 1 1 calc R . .
C34 C 1.1102(5) 0.4116(6) 0.9710(4) 0.054(2) Uani 1 1 d . . .
H34A H 1.1223 0.4779 0.9747 0.065 Uiso 1 1 calc R . .
H34B H 1.1407 0.3754 0.9320 0.065 Uiso 1 1 calc R . .
C35 C 1.1539(5) 0.4193(6) 1.0544(4) 0.059(2) Uani 1 1 d . . .
H35A H 1.1255 0.4570 1.0938 0.089 Uiso 1 1 calc R . .
H35B H 1.2215 0.4520 1.0721 0.089 Uiso 1 1 calc R . .
H35C H 1.1427 0.3538 1.0511 0.089 Uiso 1 1 calc R . .
C36 C 0.9310(4) 0.7161(4) 0.8073(4) 0.0363(15) Uani 1 1 d . . .
H36A H 0.8909 0.6851 0.8318 0.044 Uiso 1 1 calc R . .
H36B H 0.9770 0.6806 0.7947 0.044 Uiso 1 1 calc R . .
C37 C 0.9828(5) 0.8204(5) 0.8685(4) 0.0521(19) Uani 1 1 d . . .
H37A H 0.9365 0.8555 0.8817 0.062 Uiso 1 1 calc R . .
H37B H 1.0216 0.8517 0.8433 0.062 Uiso 1 1 calc R . .
C38 C 1.0459(6) 0.8318(6) 0.9476(5) 0.064(2) Uani 1 1 d . . .
H38A H 1.0066 0.8097 0.9774 0.077 Uiso 1 1 calc R . .
H38B H 1.0868 0.7900 0.9346 0.077 Uiso 1 1 calc R . .
C39 C 1.1064(7) 0.9374(7) 1.0020(5) 0.093(3) Uani 1 1 d . . .
H39A H 1.0652 0.9789 1.0152 0.111 Uiso 1 1 calc R . .
H39B H 1.1449 0.9596 0.9717 0.111 Uiso 1 1 calc R . .
C40 C 1.1728(10) 0.9511(10) 1.0834(8) 0.129(4) Uiso 1 1 d D . .
H40A H 1.2151 0.9109 1.0697 0.154 Uiso 1 1 calc R . .
H40B H 1.2123 1.0202 1.1145 0.154 Uiso 1 1 calc R . .
C41 C 1.1264(10) 0.9260(11) 1.1331(9) 0.144(5) Uiso 1 1 d D . .
H41A H 1.1745 0.9450 1.1849 0.173 Uiso 1 1 calc R . .
H41B H 1.1008 0.8540 1.1067 0.173 Uiso 1 1 calc R . .
C42 C 1.0515(10) 0.9637(11) 1.1541(9) 0.143(5) Uiso 1 1 d D . .
H42A H 1.0268 0.9375 1.1886 0.215 Uiso 1 1 calc R . .
H42B H 1.0014 0.9442 1.1042 0.215 Uiso 1 1 calc R . .
H42C H 1.0754 1.0350 1.1837 0.215 Uiso 1 1 calc R . .
C43 C 0.6566(6) 0.7434(6) 0.9267(4) 0.053(2) Uani 1 1 d . . .
H43A H 0.6908 0.6948 0.9128 0.064 Uiso 0.97(13) 1 calc PR A 1
H43B H 0.6153 0.7272 0.9575 0.064 Uiso 1.00(13) 1 calc R A 1
C50 C 0.5418(5) 0.3727(6) 0.8263(4) 0.055(2) Uani 1 1 d . . .
H50A H 0.5588 0.3119 0.8140 0.066 Uiso 1 1 calc R . .
H50B H 0.6005 0.4274 0.8479 0.066 Uiso 1 1 calc R . .
C51 C 0.4925(6) 0.3879(7) 0.8896(5) 0.063(2) Uani 1 1 d . . .
H51A H 0.4284 0.3411 0.8645 0.076 Uiso 1 1 calc R . .
H51B H 0.4868 0.4545 0.9097 0.076 Uiso 1 1 calc R . .
C52 C 0.5427(6) 0.3751(7) 0.9619(5) 0.070(2) Uani 1 1 d . . .
H52A H 0.5051 0.3842 1.0006 0.085 Uiso 1 1 calc R . .
H52B H 0.5455 0.3074 0.9418 0.085 Uiso 1 1 calc R . .
C53 C 0.6406(6) 0.4443(7) 1.0069(5) 0.071(2) Uani 1 1 d . . .
H53A H 0.6816 0.4257 0.9720 0.085 Uiso 1 1 calc R . .
H53B H 0.6399 0.5108 1.0165 0.085 Uiso 1 1 calc R . .
C54 C 0.6821(7) 0.4463(7) 1.0871(5) 0.078(3) Uani 1 1 d . . .
H54A H 0.6435 0.4695 1.1232 0.093 Uiso 1 1 calc R . .
H54B H 0.7456 0.4945 1.1125 0.093 Uiso 1 1 calc R . .
C55 C 0.6899(7) 0.3481(8) 1.0829(6) 0.085(3) Uani 1 1 d . . .
H55A H 0.7119 0.3556 1.1390 0.102 Uiso 1 1 calc R . .
H55B H 0.6270 0.2989 1.0562 0.102 Uiso 1 1 calc R . .
C56 C 0.7570(10) 0.3113(11) 1.0361(8) 0.136(5) Uani 1 1 d . . .
H56A H 0.7578 0.2478 1.0335 0.204 Uiso 1 1 calc R . .
H56B H 0.8202 0.3579 1.0640 0.204 Uiso 1 1 calc R . .
H56C H 0.7360 0.3046 0.9807 0.204 Uiso 1 1 calc R . .
C57 C 0.1150(6) 0.0938(7) 0.4859(8) 0.100(4) Uani 1 1 d . . .
H57A H 0.1585 0.1442 0.5384 0.149 Uiso 1 1 calc R . .
H57B H 0.0640 0.0541 0.4953 0.149 Uiso 1 1 calc R . .
H57C H 0.0890 0.1247 0.4542 0.149 Uiso 1 1 calc R . .
C58 C 0.1673(5) 0.0287(6) 0.4389(6) 0.063(2) Uani 1 1 d . . .
C59 C 0.2064(6) -0.0238(7) 0.4839(6) 0.086(3) Uani 1 1 d . . .
H59A H 0.2475 -0.0563 0.4565 0.129 Uiso 1 1 calc R . .
H59B H 0.1547 -0.0725 0.4840 0.129 Uiso 1 1 calc R . .
H59C H 0.2423 0.0234 0.5401 0.129 Uiso 1 1 calc R . .
C60 C 0.1090(7) -0.0396(6) 0.3548(7) 0.097(4) Uani 1 1 d . . .
H60A H 0.0805 -0.0040 0.3292 0.145 Uiso 1 1 calc R . .
H60B H 0.0596 -0.0899 0.3556 0.145 Uiso 1 1 calc R . .
H60C H 0.1482 -0.0704 0.3235 0.145 Uiso 1 1 calc R . .
C61 C 0.4362(8) -0.0490(6) 0.3747(6) 0.094(3) Uani 1 1 d . . .
H61A H 0.4806 -0.0028 0.4282 0.141 Uiso 1 1 calc R . .
H61B H 0.4308 -0.1158 0.3665 0.141 Uiso 1 1 calc R . .
H61C H 0.3747 -0.0388 0.3720 0.141 Uiso 1 1 calc R . .
C62 C 0.4710(5) -0.0330(5) 0.3087(4) 0.052(2) Uani 1 1 d . . .
C63 C 0.5590(7) -0.0608(7) 0.3057(8) 0.112(4) Uani 1 1 d . . .
H63A H 0.5826 -0.0482 0.2643 0.168 Uiso 1 1 calc R . .
H63B H 0.5456 -0.1303 0.2917 0.168 Uiso 1 1 calc R . .
H63C H 0.6064 -0.0221 0.3591 0.168 Uiso 1 1 calc R . .
C64 C 0.3913(7) -0.0866(6) 0.2310(5) 0.089(3) Uani 1 1 d . . .
H64A H 0.3375 -0.0632 0.2392 0.133 Uiso 1 1 calc R . .
H64B H 0.3737 -0.1566 0.2154 0.133 Uiso 1 1 calc R . .
H64C H 0.4109 -0.0749 0.1877 0.133 Uiso 1 1 calc R . .
C65 C 0.7298(6) 0.1286(6) 0.2749(6) 0.076(3) Uani 1 1 d . . .
H65A H 0.7278 0.1346 0.3287 0.114 Uiso 1 1 calc R . .
H65B H 0.7516 0.0732 0.2475 0.114 Uiso 1 1 calc R . .
H65C H 0.6669 0.1181 0.2421 0.114 Uiso 1 1 calc R . .
C66 C 0.7957(5) 0.2203(6) 0.2843(4) 0.0491(18) Uani 1 1 d . . .
C67 C 0.8942(5) 0.2398(7) 0.3347(5) 0.064(2) Uani 1 1 d . . .
H67A H 0.9343 0.3026 0.3434 0.096 Uiso 1 1 calc R . .
H67B H 0.9192 0.1878 0.3058 0.096 Uiso 1 1 calc R . .
H67C H 0.8928 0.2415 0.3875 0.096 Uiso 1 1 calc R . .
C68 C 0.7961(6) 0.2200(7) 0.2039(5) 0.075(3) Uani 1 1 d . . .
H68A H 0.7329 0.2128 0.1741 0.112 Uiso 1 1 calc R . .
H68B H 0.8165 0.1656 0.1718 0.112 Uiso 1 1 calc R . .
H68C H 0.8394 0.2816 0.2133 0.112 Uiso 1 1 calc R . .
C69 C 0.9644(5) 0.5348(6) 0.3957(5) 0.058(2) Uani 1 1 d . . .
H69A H 0.9869 0.5619 0.4551 0.087 Uiso 1 1 calc R . .
H69B H 1.0154 0.5207 0.3727 0.087 Uiso 1 1 calc R . .
H69C H 0.9122 0.4745 0.3738 0.087 Uiso 1 1 calc R . .
C70 C 0.9316(4) 0.6073(5) 0.3730(4) 0.0434(17) Uani 1 1 d . . .
C71 C 1.0067(5) 0.7055(5) 0.4125(5) 0.055(2) Uani 1 1 d . . .
H71A H 0.9811 0.7526 0.4007 0.082 Uiso 1 1 calc R . .
H71B H 1.0599 0.6991 0.3907 0.082 Uiso 1 1 calc R . .
H71C H 1.0277 0.7282 0.4716 0.082 Uiso 1 1 calc R . .
C72 C 0.8967(5) 0.5681(7) 0.2818(5) 0.074(3) Uani 1 1 d . . .
H72A H 0.8472 0.5056 0.2587 0.110 Uiso 1 1 calc R . .
H72B H 0.9486 0.5586 0.2588 0.110 Uiso 1 1 calc R . .
H72C H 0.8717 0.6146 0.2685 0.110 Uiso 1 1 calc R . .
C73 C 0.4588(14) 0.5945(14) 0.5475(14) 0.151(7) Uani 0.75 1 d P . .
H73A H 0.3943 0.5685 0.5466 0.227 Uiso 0.75 1 calc PR . .
H73B H 0.4601 0.6353 0.5189 0.227 Uiso 0.75 1 calc PR . .
H73C H 0.4985 0.6339 0.6041 0.227 Uiso 0.75 1 calc PR . .
C74 C 0.5000 0.5000 0.5000 0.166(9) Uani 1 2 d S . .
C75 C 0.4065(16) 0.4200(16) 0.5056(16) 0.173(9) Uani 0.75 1 d P . .
H75A H 0.3530 0.3957 0.4570 0.259 Uiso 0.75 1 calc PR . .
H75B H 0.3887 0.4544 0.5544 0.259 Uiso 0.75 1 calc PR . .
H75C H 0.4253 0.3651 0.5087 0.259 Uiso 0.75 1 calc PR . .
C76 C 0.593(2) 1.031(2) 0.993(2) 0.358(18) Uiso 1 1 d D . .
H76A H 0.6124 1.0556 0.9554 0.537 Uiso 1 1 calc R . .
H76B H 0.6098 0.9719 0.9844 0.537 Uiso 1 1 calc R . .
H76C H 0.6235 1.0810 1.0490 0.537 Uiso 1 1 calc R . .
C77 C 0.4878(19) 1.0083(19) 0.9754(14) 0.127(9) Uiso 0.50 1 d PD . .
C78 C 0.473(3) 1.087(2) 0.953(2) 0.194(15) Uiso 0.50 1 d PD . .
H78A H 0.4635 1.0642 0.8944 0.292 Uiso 0.50 1 calc PR . .
H78B H 0.5277 1.1450 0.9835 0.292 Uiso 0.50 1 calc PR . .
H78C H 0.4172 1.1026 0.9663 0.292 Uiso 0.50 1 calc PR . .
C44A C 0.7253(6) 0.8414(6) 0.9797(5) 0.072(2) Uiso 0.63(2) 1 d PD B 1
H44A H 0.6904 0.8870 1.0023 0.086 Uiso 0.50 1 calc PR B 1
H44B H 0.7564 0.8631 0.9451 0.086 Uiso 0.50 1 calc PR B 1
C45A C 0.8031(15) 0.8508(18) 1.0520(10) 0.121(8) Uani 0.63(2) 1 d PD B 1
H45C H 0.8461 0.8155 1.0298 0.145 Uiso 0.50 1 calc PR B 1
H45D H 0.8400 0.9205 1.0854 0.145 Uiso 0.50 1 calc PR B 1
C46A C 0.7676(10) 0.8132(8) 1.1045(7) 0.119(4) Uani 0.63(2) 1 d PD B 1
H46A H 0.7371 0.7418 1.0733 0.143 Uiso 0.50 1 calc PR B 1
H46B H 0.7198 0.8434 1.1228 0.143 Uiso 0.50 1 calc PR B 1
C47A C 0.8500(12) 0.8359(16) 1.1816(9) 0.106(7) Uani 0.63(2) 1 d PD B 1
H47A H 0.8982 0.8073 1.1624 0.127 Uiso 0.50 1 calc PR B 1
H47B H 0.8795 0.9075 1.2124 0.127 Uiso 0.50 1 calc PR B 1
C48A C 0.8213(14) 0.7995(16) 1.2362(9) 0.079(6) Uani 0.63(2) 1 d PD B 1
H48A H 0.8773 0.8089 1.2784 0.095 Uiso 0.50 1 calc PR B 1
H48B H 0.7873 0.7288 1.2054 0.095 Uiso 0.50 1 calc PR B 1
C49A C 0.758(2) 0.853(2) 1.277(2) 0.190(14) Uani 0.63(2) 1 d PD B 1
H49A H 0.7380 0.8273 1.3135 0.285 Uiso 0.50 1 calc PR B 1
H49B H 0.7022 0.8440 1.2353 0.285 Uiso 0.50 1 calc PR B 1
H49C H 0.7919 0.9231 1.3088 0.285 Uiso 0.50 1 calc PR B 1
C44B C 0.7253(6) 0.8414(6) 0.9797(5) 0.072(2) Uiso 0.37(2) 1 d PD B 2
H44C H 0.7039 0.8889 0.9642 0.086 Uiso 0.50 1 calc PR B 2
H44D H 0.7860 0.8407 0.9682 0.086 Uiso 0.50 1 calc PR B 2
C45B C 0.742(2) 0.8773(15) 1.0700(10) 0.073(9) Uani 0.37(2) 1 d PD B 2
H45A H 0.7924 0.9406 1.0983 0.087 Uiso 0.50 1 calc PR B 2
H45B H 0.6843 0.8897 1.0827 0.087 Uiso 0.50 1 calc PR B 2
C46B C 0.7676(10) 0.8132(8) 1.1045(7) 0.119(4) Uani 0.37(2) 1 d PD B 2
H46C H 0.8253 0.8004 1.0923 0.143 Uiso 0.50 1 calc PR B 2
H46D H 0.7170 0.7500 1.0773 0.143 Uiso 0.50 1 calc PR B 2
C47B C 0.784(2) 0.855(2) 1.1977(11) 0.091(11) Uani 0.37(2) 1 d PD B 2
H47C H 0.8484 0.9014 1.2264 0.109 Uiso 0.50 1 calc PR B 2
H47D H 0.7392 0.8909 1.2132 0.109 Uiso 0.50 1 calc PR B 2
C48B C 0.773(4) 0.775(3) 1.223(2) 0.18(3) Uiso 0.37(2) 1 d PD B 2
H48C H 0.7983 0.7239 1.1919 0.210 Uiso 0.50 1 calc PR B 2
H48D H 0.7058 0.7443 1.2153 0.210 Uiso 0.50 1 calc PR B 2
C49B C 0.830(2) 0.828(2) 1.3164(15) 0.087(11) Uani 0.37(2) 1 d PD B 2
H49D H 0.8337 0.7793 1.3365 0.130 Uiso 0.50 1 calc PR B 2
H49E H 0.7988 0.8718 1.3471 0.130 Uiso 0.50 1 calc PR B 2
H49F H 0.8935 0.8656 1.3234 0.130 Uiso 0.50 1 calc PR B 2

loop_
_atom_site_aniso_label
_atom_site_aniso_U_11
_atom_site_aniso_U_22
_atom_site_aniso_U_33
_atom_site_aniso_U_23
_atom_site_aniso_U_13
_atom_site_aniso_U_12
O1 0.018(2) 0.058(3) 0.082(4) 0.042(3) 0.008(2) 0.007(2)
C1 0.021(3) 0.040(4) 0.045(4) 0.032(3) 0.007(3) 0.010(3)
O2 0.032(3) 0.039(3) 0.044(3) 0.013(2) 0.003(2) 0.004(2)
C2 0.029(3) 0.047(4) 0.051(4) 0.039(4) 0.015(3) 0.018(3)
O3 0.045(3) 0.042(3) 0.032(2) 0.014(2) 0.008(2) 0.013(2)
C3 0.015(3) 0.041(4) 0.060(5) 0.033(4) -0.008(3) 0.002(3)
O4 0.037(2) 0.040(3) 0.050(3) 0.032(2) 0.020(2) 0.014(2)
C4 0.027(3) 0.038(4) 0.046(4) 0.021(3) 0.003(3) 0.008(3)
O5 0.036(3) 0.046(3) 0.064(3) 0.040(3) 0.014(2) 0.018(2)
C5 0.022(3) 0.032(4) 0.048(4) 0.025(3) 0.000(3) 0.000(3)
O6 0.039(3) 0.045(3) 0.051(3) 0.025(2) 0.009(2) 0.024(2)
C6 0.020(3) 0.031(3) 0.043(4) 0.026(3) 0.003(3) 0.006(3)
O7 0.034(3) 0.059(3) 0.067(4) 0.032(3) 0.012(2) 0.023(2)
C7 0.021(3) 0.026(3) 0.031(3) 0.013(3) 0.004(3) 0.006(2)
O8 0.022(2) 0.065(3) 0.078(3) 0.052(3) 0.013(2) 0.015(2)
C8 0.013(3) 0.030(3) 0.036(3) 0.018(3) 0.006(2) 0.007(2)
O9 0.032(3) 0.053(3) 0.085(4) 0.044(3) 0.012(3) 0.011(2)
C9 0.022(3) 0.033(4) 0.035(4) 0.014(3) 0.006(3) 0.008(3)
O10 0.053(3) 0.031(3) 0.052(3) 0.017(2) -0.003(2) 0.011(2)
C10 0.028(3) 0.049(4) 0.030(3) 0.025(3) 0.010(3) 0.013(3)
O11 0.037(3) 0.062(3) 0.049(3) 0.019(3) 0.012(2) 0.028(2)
C11 0.020(3) 0.038(4) 0.046(4) 0.026(3) 0.013(3) 0.011(3)
O12 0.031(2) 0.083(4) 0.055(3) 0.044(3) 0.020(2) 0.026(2)
C12 0.015(3) 0.030(3) 0.029(3) 0.012(3) 0.001(2) 0.005(2)
O13 0.117(13) 0.20(2) 0.098(12) 0.076(13) -0.002(11) 0.051(14)
C13 0.018(3) 0.035(4) 0.030(3) 0.019(3) 0.005(2) 0.008(3)
O14 0.159(19) 0.130(17) 0.17(2) -0.040(15) -0.042(16) -0.002(14)
C14 0.022(3) 0.033(3) 0.039(4) 0.019(3) 0.003(3) 0.006(3)
C15 0.027(3) 0.024(3) 0.032(3) 0.010(3) -0.002(3) 0.005(3)
C16 0.028(3) 0.035(4) 0.044(4) 0.023(3) 0.008(3) 0.007(3)
C17 0.033(4) 0.027(3) 0.047(4) 0.017(3) -0.003(3) 0.008(3)
C18 0.028(3) 0.036(4) 0.042(4) 0.013(3) 0.004(3) 0.014(3)
C19 0.029(3) 0.030(3) 0.027(3) 0.007(3) -0.003(3) 0.008(3)
C20 0.031(3) 0.032(3) 0.030(3) 0.012(3) -0.002(3) 0.013(3)
C21 0.044(4) 0.056(4) 0.031(4) 0.019(3) 0.014(3) 0.029(4)
C22 0.029(3) 0.059(5) 0.025(3) 0.018(3) 0.009(3) 0.015(3)
C23 0.037(4) 0.059(5) 0.045(4) 0.034(4) 0.017(3) 0.032(4)
C24 0.018(3) 0.062(5) 0.053(4) 0.036(4) 0.009(3) 0.011(3)
C25 0.029(4) 0.051(4) 0.047(4) 0.033(4) 0.012(3) 0.016(3)
C26 0.028(3) 0.053(4) 0.040(4) 0.031(3) 0.015(3) 0.015(3)
C27 0.036(4) 0.066(5) 0.031(4) 0.031(4) 0.014(3) 0.032(4)
C28 0.024(3) 0.065(5) 0.064(5) 0.052(4) 0.014(3) 0.018(3)
C29 0.022(3) 0.032(3) 0.037(3) 0.019(3) 0.005(3) 0.008(3)
C30 0.039(4) 0.036(4) 0.058(5) 0.031(4) -0.008(3) 0.003(3)
C31 0.038(4) 0.054(5) 0.063(5) 0.043(4) -0.005(3) 0.004(3)
C32 0.035(4) 0.048(4) 0.045(4) 0.028(3) 0.004(3) 0.017(3)
C33 0.037(4) 0.059(5) 0.053(4) 0.036(4) 0.001(3) 0.011(3)
C34 0.044(4) 0.069(5) 0.044(4) 0.026(4) 0.001(3) 0.019(4)
C35 0.045(4) 0.073(6) 0.048(5) 0.029(4) -0.005(4) 0.011(4)
C36 0.023(3) 0.031(4) 0.045(4) 0.015(3) -0.001(3) 0.005(3)
C37 0.040(4) 0.044(4) 0.058(5) 0.015(4) 0.004(4) 0.012(3)
C38 0.062(5) 0.051(5) 0.058(5) 0.010(4) -0.002(4) 0.022(4)
C39 0.097(8) 0.063(6) 0.062(6) 0.002(5) -0.009(5) -0.005(5)
C43 0.056(5) 0.063(5) 0.029(4) 0.017(4) 0.002(3) 0.013(4)
C50 0.050(4) 0.090(6) 0.060(5) 0.056(5) 0.030(4) 0.037(4)
C51 0.059(5) 0.093(6) 0.059(5) 0.046(5) 0.021(4) 0.039(5)
C52 0.072(6) 0.088(7) 0.056(5) 0.040(5) 0.015(5) 0.023(5)
C53 0.059(5) 0.099(7) 0.058(5) 0.042(5) 0.015(4) 0.019(5)
C54 0.081(6) 0.107(8) 0.059(6) 0.040(5) 0.021(5) 0.051(6)
C55 0.113(8) 0.126(9) 0.066(6) 0.062(6) 0.045(6) 0.081(7)
C56 0.185(13) 0.200(14) 0.131(10) 0.112(11) 0.099(10) 0.151(12)
C57 0.055(6) 0.092(7) 0.184(12) 0.085(8) 0.061(7) 0.018(5)
C58 0.037(4) 0.051(5) 0.113(7) 0.056(5) 0.014(5) 0.006(4)
C59 0.074(6) 0.076(6) 0.123(8) 0.079(6) 0.007(6) 0.004(5)
C60 0.074(6) 0.054(6) 0.133(9) 0.053(6) -0.031(6) -0.006(5)
C61 0.119(9) 0.047(5) 0.089(7) 0.033(5) 0.002(6) -0.009(5)
C62 0.063(5) 0.028(4) 0.053(5) 0.017(4) -0.006(4) 0.011(3)
C63 0.078(7) 0.051(6) 0.206(13) 0.050(7) 0.038(8) 0.036(5)
C64 0.094(7) 0.054(5) 0.069(6) 0.020(5) -0.033(5) -0.006(5)
C65 0.067(6) 0.064(6) 0.085(7) 0.017(5) 0.019(5) 0.035(5)
C66 0.044(4) 0.058(5) 0.049(4) 0.020(4) 0.015(3) 0.027(4)
C67 0.051(5) 0.100(7) 0.053(5) 0.034(5) 0.014(4) 0.049(5)
C68 0.070(6) 0.113(8) 0.045(5) 0.024(5) 0.019(4) 0.059(6)
C69 0.037(4) 0.078(6) 0.075(5) 0.039(5) 0.028(4) 0.028(4)
C70 0.021(3) 0.076(5) 0.053(4) 0.041(4) 0.021(3) 0.021(3)
C71 0.035(4) 0.059(5) 0.072(5) 0.033(4) 0.017(4) 0.009(4)
C72 0.039(5) 0.125(8) 0.059(5) 0.045(6) 0.021(4) 0.018(5)
C73 0.134(16) 0.134(16) 0.21(2) 0.090(16) 0.068(16) 0.043(14)
C74 0.105(17) 0.22(3) 0.16(2) 0.09(2) -0.024(14) 0.058(19)
C75 0.134(18) 0.16(2) 0.25(3) 0.10(2) 0.062(18) 0.068(16)
C45A 0.129(18) 0.17(2) 0.047(10) 0.036(12) 0.005(11) 0.049(16)
C46A 0.162(12) 0.093(8) 0.096(9) 0.050(7) 0.008(8) 0.040(8)
C47A 0.094(14) 0.166(19) 0.048(10) 0.033(11) 0.015(9) 0.058(13)
C48A 0.077(13) 0.125(14) 0.040(9) 0.034(9) 0.013(8) 0.051(11)
C49A 0.25(4) 0.14(2) 0.19(3) 0.06(2) 0.07(3) 0.08(2)
C45B 0.10(2) 0.057(16) 0.048(15) 0.007(12) 0.038(15) 0.009(14)
C46B 0.162(12) 0.093(8) 0.096(9) 0.050(7) 0.008(8) 0.040(8)
C47B 0.09(2) 0.13(3) 0.029(14) 0.006(14) -0.001(13) 0.057(19)
C49B 0.09(2) 0.10(2) 0.08(2) 0.061(18) 0.014(15) 0.018(17)

loop_
_atom_type_symbol
_atom_type_description
_atom_type_scat_dispersion_real
_atom_type_scat_dispersion_imag
_atom_type_scat_source
C C 0.0033 0.0016 'International Tables Vol C Tables 4.2.6.8 and 6.1.1.4'
H H 0.0000 0.0000 'International Tables Vol C Tables 4.2.6.8 and 6.1.1.4'
O O 0.0106 0.0060 'International Tables Vol C Tables 4.2.6.8 and 6.1.1.4'

loop_
_geom_angle_atom_site_label_1
_geom_angle_atom_site_label_2
_geom_angle_atom_site_label_3
_geom_angle
_geom_angle_site_symmetry_1
_geom_angle_site_symmetry_3
C6 C1 C2 123.0(6) . .
C3 C2 C1 116.1(6) . .
C3 C2 C28 123.6(6) . .
C1 C2 C28 120.4(6) . .
C4 C3 O1 117.4(6) . .
C4 C3 C2 122.6(6) . .
O1 C3 C2 120.0(6) . .
C3 C4 C5 119.6(6) . .
O2 C5 C4 116.6(6) . .
O2 C5 C6 122.5(5) . .
C4 C5 C6 120.9(6) . .
C1 C6 C5 117.8(5) . .
C1 C6 C7 120.5(5) . .
C5 C6 C7 121.7(6) . .
C8 C7 C29 112.1(5) . .
C8 C7 C6 109.8(4) . .
C29 C7 C6 113.7(5) . .
C13 C8 C9 115.9(5) . .
C13 C8 C7 121.9(5) . .
C9 C8 C7 122.2(5) . .
O3 C9 C10 121.2(5) . .
O3 C9 C8 117.4(5) . .
C10 C9 C8 121.4(6) . .
C11 C10 C9 120.2(6) . .
C10 C11 O4 116.8(5) . .
C10 C11 C12 121.2(5) . .
O4 C11 C12 121.9(5) . .
C11 C12 C13 116.5(5) . .
C11 C12 C14 121.5(5) . .
C13 C12 C14 122.0(5) . .
C8 C13 C12 124.7(5) . .
C77 O14 C77 33.6(18) . 2_677
C12 C14 C36 112.2(5) . .
C12 C14 C15 110.1(4) . .
C36 C14 C15 113.7(5) . .
C20 C15 C16 116.8(5) . .
C20 C15 C14 122.8(5) . .
C16 C15 C14 120.3(6) . .
C17 C16 O5 120.9(5) . .
C17 C16 C15 121.3(6) . .
O5 C16 C15 117.8(5) . .
C16 C17 C18 119.8(6) . .
O6 C18 C17 120.0(6) . .
O6 C18 C19 118.8(6) . .
C17 C18 C19 121.3(6) . .
C20 C19 C18 116.4(6) . .
C20 C19 C21 122.2(5) . .
C18 C19 C21 121.5(5) . .
C15 C20 C19 124.3(6) . .
C43 C21 C22 111.8(6) . .
C43 C21 C19 112.8(6) . .
C22 C21 C19 111.9(5) . .
C27 C22 C23 115.6(6) . .
C27 C22 C21 123.6(6) . .
C23 C22 C21 120.9(6) . .
C24 C23 O7 117.2(5) . .
C24 C23 C22 121.6(6) . .
O7 C23 C22 121.2(6) . .
C23 C24 C25 120.1(6) . .
O8 C25 C24 121.1(5) . .
O8 C25 C26 117.9(6) . .
C24 C25 C26 121.0(6) . .
C27 C26 C25 116.8(6) . .
C27 C26 C28 122.5(5) . .
C25 C26 C28 120.6(6) . .
C26 C27 C22 124.8(6) . .
C2 C28 C26 111.1(5) . .
C2 C28 C50 112.8(5) . .
C26 C28 C50 115.4(6) . .
C30 C29 C7 114.0(5) . .
C29 C30 C31 114.4(6) . .
C30 C31 C32 115.4(6) . .
C33 C32 C31 114.3(6) . .
C34 C33 C32 114.7(6) . .
C33 C34 C35 112.6(6) . .
C37 C36 C14 113.1(5) . .
C36 C37 C38 114.0(6) . .
C39 C38 C37 111.5(7) . .
C38 C39 C40 112.6(9) . .
C41 C40 C39 114.5(12) . .
C40 C41 C42 120.9(14) . .
C21 C43 C44A 113.8(7) . .
C51 C50 C28 112.6(6) . .
C50 C51 C52 113.1(6) . .
C53 C52 C51 114.3(7) . .
C54 C53 C52 114.2(7) . .
C53 C54 C55 115.4(8) . .
C56 C55 C54 112.6(9) . .
O9 C58 C60 106.2(8) . .
O9 C58 C59 107.3(6) . .
C60 C58 C59 111.8(7) . .
O9 C58 C57 107.4(6) . .
C60 C58 C57 111.9(8) . .
C59 C58 C57 111.9(8) . .
O10 C62 C63 108.7(6) . .
O10 C62 C64 107.1(6) . .
C63 C62 C64 115.7(8) . .
O10 C62 C61 107.8(6) . .
C63 C62 C61 109.6(8) . .
C64 C62 C61 107.6(8) . .
O11 C66 C65 107.6(6) . .
O11 C66 C68 108.5(6) . .
C65 C66 C68 112.6(7) . .
O11 C66 C67 105.9(6) . .
C65 C66 C67 111.5(7) . .
C68 C66 C67 110.6(6) . .
O12 C70 C69 108.1(5) . .
O12 C70 C72 105.5(5) . .
C69 C70 C72 110.9(7) . .
O12 C70 C71 108.5(6) . .
C69 C70 C71 111.6(6) . .
C72 C70 C71 111.9(6) . .
O13 C74 O13 180(2) 2_666 .
O13 C74 C73 88.6(12) 2_666 .
O13 C74 C73 91.4(12) . .
O13 C74 C73 91.4(12) 2_666 2_666
O13 C74 C73 88.6(12) . 2_666
C73 C74 C73 180.0(11) . 2_666
O13 C74 C75 89.0(11) 2_666 2_666
O13 C74 C75 91.0(12) . 2_666
C73 C74 C75 90.6(10) . 2_666
C73 C74 C75 89.4(10) 2_666 2_666
O13 C74 C75 91.0(12) 2_666 .
O13 C74 C75 88.9(12) . .
C73 C74 C75 89.4(10) . .
C73 C74 C75 90.6(10) 2_666 .
C75 C74 C75 179.998(3) 2_666 .
C77 C77 O14 101(3) 2_677 .
C77 C77 C78 145(4) 2_677 .
O14 C77 C78 114(3) . .
C77 C77 C76 73(3) 2_677 .
O14 C77 C76 90(2) . .
C78 C77 C76 100(3) . .
C77 C77 O14 46(2) 2_677 2_677
O14 C77 O14 146.4(18) . 2_677
C78 C77 O14 100(2) . 2_677
C76 C77 O14 80.5(17) . 2_677
C43 C44A C45A 117.0(11) . .
C46A C45A C44A 114.1(15) . .
C45A C46A C47A 110.8(13) . .
C48A C47A C46A 114.6(14) . .
C47A C48A C49A 110.3(18) . .
C47B C48B C49B 104(2) . .

loop_
_geom_bond_atom_site_label_1
_geom_bond_atom_site_label_2
_geom_bond_distance
_geom_bond_site_symmetry_2
O1 C3 1.395(7) .
C1 C6 1.384(8) .
C1 C2 1.412(8) .
O2 C5 1.373(8) .
C2 C3 1.397(9) .
C2 C28 1.509(9) .
O3 C9 1.379(7) .
C3 C4 1.363(9) .
O4 C11 1.383(7) .
C4 C5 1.392(8) .
O5 C16 1.378(7) .
C5 C6 1.393(8) .
O6 C18 1.382(7) .
C6 C7 1.540(8) .
O7 C23 1.398(7) .
C7 C8 1.521(8) .
C7 C29 1.528(8) .
O8 C25 1.369(8) .
C8 C13 1.390(8) .
C8 C9 1.397(8) .
O9 C58 1.459(8) .
C9 C10 1.385(8) .
O10 C62 1.446(8) .
C10 C11 1.380(9) .
O11 C66 1.454(8) .
C11 C12 1.388(8) .
O12 C70 1.455(7) .
C12 C13 1.392(8) .
C12 C14 1.527(8) .
O13 C74 1.443(14) .
O14 C77 1.39(2) .
O14 C77 1.90(4) 2_677
C14 C36 1.532(8) .
C14 C15 1.538(8) .
C15 C20 1.381(9) .
C15 C16 1.393(8) .
C16 C17 1.372(8) .
C17 C18 1.391(9) .
C18 C19 1.392(8) .
C19 C20 1.389(8) .
C19 C21 1.532(9) .
C21 C43 1.524(9) .
C21 C22 1.528(9) .
C22 C27 1.392(9) .
C22 C23 1.409(8) .
C23 C24 1.371(9) .
C24 C25 1.384(9) .
C25 C26 1.394(8) .
C26 C27 1.379(9) .
C26 C28 1.525(9) .
C28 C50 1.527(9) .
C29 C30 1.505(8) .
C30 C31 1.520(9) .
C31 C32 1.524(9) .
C32 C33 1.514(9) .
C33 C34 1.511(10) .
C34 C35 1.522(9) .
C36 C37 1.506(9) .
C37 C38 1.529(10) .
C38 C39 1.526(11) .
C39 C40 1.570(15) .
C40 C41 1.392(14) .
C41 C42 1.440(14) .
C43 C44A 1.481(11) .
C50 C51 1.485(10) .
C51 C52 1.529(10) .
C52 C53 1.506(11) .
C53 C54 1.498(11) .
C54 C55 1.541(12) .
C55 C56 1.524(13) .
C57 C58 1.530(12) .
C58 C60 1.474(12) .
C58 C59 1.515(10) .
C61 C62 1.514(12) .
C62 C63 1.500(12) .
C62 C64 1.502(10) .
C65 C66 1.500(11) .
C66 C68 1.503(10) .
C66 C67 1.516(10) .
C69 C70 1.501(10) .
C70 C72 1.507(10) .
C70 C71 1.515(10) .
C73 C74 1.71(2) .
C74 O13 1.443(14) 2_666
C74 C73 1.71(2) 2_666
C74 C75 1.74(2) 2_666
C74 C75 1.74(2) .
C76 C77 1.51(2) .
C77 C77 1.07(5) 2_677
C77 C78 1.49(2) .
C77 O14 1.90(4) 2_677
C44A C45A 1.56(2) .
C45A C46A 1.459(17) .
C46A C47A 1.587(15) .
C47A C48A 1.441(17) .
C48A C49A 1.53(2) .
C47B C48B 1.50(2) .
C48B C49B 1.58(2) .
